data_4511269
loop_
_publ_author_name
'Dur\'a, Gema'
'Carri\'on, M. Carmen'
'Jal\'on, F\'elix A.'
'Rodr\'iguez, Ana M.'
'Manzano, Blanca R.'

_publ_section_title
;
 Metal Supramolecular Frameworks with Silver and Ditopic
 Bis(pyrazolyl)methane Ligands: Effect of the Anions and Ligand
 Substitution
;
_journal_issue 7
_journal_name_full 'Crystal Growth &amp; Design'
_journal_page_first 3510
_journal_paper_doi 10.1021/cg5004484
_journal_volume 14
_journal_year 2014
_chemical_formula_moiety 'C34 H38 Ag2 F6 N10 O6 S2'
_chemical_formula_sum 'C34 H38 Ag2 F6 N10 O6 S2'
_chemical_formula_weight 1076.60
_chemical_name_systematic
;
 ?
;
_space_group_crystal_system monoclinic
_space_group_IT_number 14
_space_group_name_Hall '-P 2ybc'
_space_group_name_H-M_alt 'P 1 21/c 1'
_symmetry_space_group_name_Hall '-P 2ybc'
_symmetry_space_group_name_H-M 'P 1 21/c 1'
_atom_sites_solution_hydrogens geom
_audit_creation_method SHELXL-97
_cell_angle_alpha 90
_cell_angle_beta 103.396(2)
_cell_angle_gamma 90
_cell_formula_units_Z 2
_cell_length_a 8.6924(11)
_cell_length_b 24.973(3)
_cell_length_c 9.3720(12)
_cell_measurement_reflns_used 5467
_cell_measurement_temperature 173(2)
_cell_measurement_theta_max 25.671
_cell_measurement_theta_min 2.409
_cell_volume 1979.1(4)
_computing_cell_refinement 'Bruker SAINT'
_computing_data_collection 'Bruker APEX'
_computing_data_reduction 'Bruker SAINT, SADABS, XPREP'
_computing_molecular_graphics 'WINGX v2013.3 (Farrugia, 2013)'
_computing_publication_material 'WINGX v2013.3 (Farrugia, 2013)'
_computing_structure_refinement 'SHELXL-97 (Sheldrick, 1997)'
_computing_structure_solution 'SHELXS-97 (Sheldrick, 1990)'
_diffrn_ambient_temperature 173(2)
_diffrn_measured_fraction_theta_full 0.969
_diffrn_measured_fraction_theta_max 0.997
_diffrn_measurement_device_type 'CCD area detector'
_diffrn_measurement_method 'omega and phi scans'
_diffrn_radiation_type MoK\a
_diffrn_radiation_wavelength 0.71073
_diffrn_reflns_av_R_equivalents 0.0650
_diffrn_reflns_av_unetI/netI 0.0450
_diffrn_reflns_Laue_measured_fraction_full 0.969
_diffrn_reflns_Laue_measured_fraction_max 0.997
_diffrn_reflns_limit_h_max 10
_diffrn_reflns_limit_h_min -10
_diffrn_reflns_limit_k_max 29
_diffrn_reflns_limit_k_min -29
_diffrn_reflns_limit_l_max 11
_diffrn_reflns_limit_l_min -11
_diffrn_reflns_number 18881
_diffrn_reflns_point_group_measured_fraction_full 0.969
_diffrn_reflns_point_group_measured_fraction_max 0.997
_diffrn_reflns_theta_full 25.242
_diffrn_reflns_theta_max 24.990
_diffrn_reflns_theta_min 2.378
_exptl_absorpt_coefficient_mu 1.182
_exptl_absorpt_correction_T_max 0.8909
_exptl_absorpt_correction_T_min 0.7810
_exptl_absorpt_correction_type multi-scan
_exptl_absorpt_process_details SADABS
_exptl_crystal_colour colourless
_exptl_crystal_density_diffrn 1.807
_exptl_crystal_description prism
_exptl_crystal_F_000 1080
_exptl_crystal_size_max 0.220
_exptl_crystal_size_mid 0.110
_exptl_crystal_size_min 0.100
_refine_diff_density_max 1.020
_refine_diff_density_min -0.759
_refine_diff_density_rms 0.094
_refine_ls_extinction_method none
_refine_ls_goodness_of_fit_ref 0.990
_refine_ls_hydrogen_treatment constr
_refine_ls_matrix_type full
_refine_ls_number_parameters 275
_refine_ls_number_reflns 3475
_refine_ls_number_restraints 0
_refine_ls_restrained_S_all 0.990
_refine_ls_R_factor_all 0.0468
_refine_ls_R_factor_gt 0.0382
_refine_ls_shift/su_max 0.002
_refine_ls_shift/su_mean 0.000
_refine_ls_structure_factor_coef Fsqd
_refine_ls_weighting_details 'w=1/[\s^2^(Fo^2^)+(0.0590P)^2^] where P=(Fo^2^+2Fc^2^)/3'
_refine_ls_weighting_scheme calc
_refine_ls_wR_factor_gt 0.0911
_refine_ls_wR_factor_ref 0.0953
_reflns_Friedel_coverage 0.000
_reflns_number_gt 2997
_reflns_number_total 3475
_reflns_threshold_expression 'I > 2\s(I)'
_cod_data_source_file cg5004484_si_002.cif
_cod_data_source_block 6
_cod_depositor_comments 'Adding full bibliography for 4511266--4511274.cif.'
_cod_database_code 4511269
_shelx_space_group_comment
;
The symmetry employed for this shelxl refinement is uniquely defined
by the following loop, which should always be used as a source of
symmetry information in preference to the above space-group names.
They are only intended as comments.
;
_shelx_estimated_absorpt_t_min 0.781
_shelx_estimated_absorpt_t_max 0.891

loop_
_space_group_symop_operation_xyz
'x, y, z'
'-x, y+1/2, -z+1/2'
'-x, -y, -z'
'x, -y-1/2, z-1/2'

loop_
_atom_site_label
_atom_site_type_symbol
_atom_site_fract_x
_atom_site_fract_y
_atom_site_fract_z
_atom_site_U_iso_or_equiv
_atom_site_adp_type
_atom_site_occupancy
_atom_site_site_symmetry_order
_atom_site_calc_flag
_atom_site_refinement_flags_posn
_atom_site_refinement_flags_adp
Ag1 Ag 0.51122(3) 0.40297(2) 0.71209(3) 0.02438(13) Uani 1 1 d . .
N1 N 0.2480(4) 0.38773(12) 0.7156(3) 0.0199(7) Uani 1 1 d . .
N2 N 0.1485(4) 0.37192(12) 0.5869(3) 0.0174(7) Uani 1 1 d . .
N3 N 0.4548(4) 0.32354(12) 0.5760(3) 0.0204(7) Uani 1 1 d . .
N4 N 0.3200(3) 0.32357(12) 0.4655(3) 0.0160(7) Uani 1 1 d . .
N5 N 0.6203(4) 0.48134(12) 0.6701(3) 0.0202(7) Uani 1 1 d . .
C1 C 0.0011(4) 0.36045(15) 0.6066(4) 0.0201(8) Uani 1 1 d . .
C2 C 0.0077(4) 0.36899(17) 0.7513(4) 0.0228(9) Uani 1 1 d . .
H2 H -0.0765 0.3648 0.7993 0.027 Uiso 1 1 calc R U
C3 C 0.1619(4) 0.38512(15) 0.8158(4) 0.0196(8) Uani 1 1 d . .
C4 C -0.1289(5) 0.3419(2) 0.4857(4) 0.0377(12) Uani 1 1 d . .
H4A H -0.1388 0.3660 0.4016 0.057 Uiso 1 1 calc R U
H4B H -0.2281 0.3418 0.5184 0.057 Uiso 1 1 calc R U
H4C H -0.1060 0.3056 0.4569 0.057 Uiso 1 1 calc R U
C5 C 0.2356(5) 0.39671(16) 0.9724(5) 0.0298(10) Uani 1 1 d . .
H5A H 0.3420 0.4112 0.9807 0.045 Uiso 1 1 calc R U
H5B H 0.2423 0.3636 1.0296 0.045 Uiso 1 1 calc R U
H5C H 0.1710 0.4229 1.0100 0.045 Uiso 1 1 calc R U
C6 C 0.3010(5) 0.27571(15) 0.3929(4) 0.0228(9) Uani 1 1 d . .
C7 C 0.4268(5) 0.24491(16) 0.4577(4) 0.0265(9) Uani 1 1 d . .
H7 H 0.4487 0.2095 0.4310 0.032 Uiso 1 1 calc R U
C8 C 0.5187(4) 0.27586(15) 0.5725(4) 0.0212(8) Uani 1 1 d . .
C9 C 0.1667(5) 0.26463(18) 0.2652(5) 0.0345(11) Uani 1 1 d . .
H9A H 0.0695 0.2597 0.2997 0.052 Uiso 1 1 calc R U
H9B H 0.1889 0.2321 0.2152 0.052 Uiso 1 1 calc R U
H9C H 0.1534 0.2949 0.1968 0.052 Uiso 1 1 calc R U
C10 C 0.6650(5) 0.25981(17) 0.6815(5) 0.0305(10) Uani 1 1 d . .
H10A H 0.7062 0.2905 0.7436 0.046 Uiso 1 1 calc R U
H10B H 0.7446 0.2476 0.6298 0.046 Uiso 1 1 calc R U
H10C H 0.6404 0.2307 0.7426 0.046 Uiso 1 1 calc R U
C11 C 0.2076(4) 0.36722(14) 0.4537(4) 0.0173(8) Uani 1 1 d . .
H11 H 0.1153 0.3582 0.3717 0.021 Uiso 1 1 calc R U
C12 C 0.2737(4) 0.42055(15) 0.4158(4) 0.0167(8) Uani 1 1 d . .
C13 C 0.2072(5) 0.46828(15) 0.4437(4) 0.0243(9) Uani 1 1 d . .
H13 H 0.1237 0.4685 0.4936 0.029 Uiso 1 1 calc R U
C14 C 0.3941(4) 0.42287(15) 0.3419(4) 0.0195(8) Uani 1 1 d . .
H14 H 0.4426 0.3910 0.3186 0.023 Uiso 1 1 calc R U
C15 C 0.5572(5) 0.52808(15) 0.6974(4) 0.0223(9) Uani 1 1 d . .
H15 H 0.4736 0.5273 0.7472 0.027 Uiso 1 1 calc R U
C16 C 0.7387(5) 0.48454(16) 0.6003(5) 0.0259(9) Uani 1 1 d . .
H16 H 0.7875 0.4522 0.5804 0.031 Uiso 1 1 calc R U
C17 C 0.7866(5) 0.45240(18) 1.0695(5) 0.0312(10) Uani 1 1 d . .
O1 O 0.6961(3) 0.36600(12) 0.9281(3) 0.0321(7) Uani 1 1 d . .
O2 O 0.6451(3) 0.37703(12) 1.1699(3) 0.0349(7) Uani 1 1 d . .
O3 O 0.9125(3) 0.36134(12) 1.1425(3) 0.0330(7) Uani 1 1 d . .
F1 F 0.6488(3) 0.47814(10) 1.0210(3) 0.0385(6) Uani 1 1 d . .
F2 F 0.8775(3) 0.46476(11) 0.9776(3) 0.0513(8) Uani 1 1 d . .
F3 F 0.8510(4) 0.47307(12) 1.2003(3) 0.0637(9) Uani 1 1 d . .
S1 S 0.75653(11) 0.38123(4) 1.07937(10) 0.0216(2) Uani 1 1 d . .

loop_
_atom_site_aniso_label
_atom_site_aniso_U_11
_atom_site_aniso_U_22
_atom_site_aniso_U_33
_atom_site_aniso_U_23
_atom_site_aniso_U_13
_atom_site_aniso_U_12
Ag1 0.02440(19) 0.02405(19) 0.02182(19) 0.00226(13) -0.00051(13) -0.00624(12)
N1 0.0223(17) 0.0212(17) 0.0153(16) -0.0028(13) 0.0024(14) -0.0009(13)
N2 0.0195(17) 0.0205(17) 0.0114(15) -0.0010(13) 0.0024(13) -0.0005(13)
N3 0.0196(17) 0.0213(17) 0.0193(17) -0.0010(13) 0.0027(14) 0.0009(13)
N4 0.0165(16) 0.0161(16) 0.0139(16) -0.0013(12) 0.0003(13) 0.0013(12)
N5 0.0218(18) 0.0235(17) 0.0143(16) 0.0020(13) 0.0021(14) -0.0018(13)
C1 0.018(2) 0.021(2) 0.020(2) 0.0025(16) 0.0044(16) -0.0010(16)
C2 0.024(2) 0.028(2) 0.019(2) 0.0024(16) 0.0109(17) -0.0005(16)
C3 0.023(2) 0.0185(19) 0.018(2) 0.0005(16) 0.0066(16) 0.0026(16)
C4 0.022(2) 0.069(3) 0.020(2) 0.003(2) 0.0007(18) -0.013(2)
C5 0.037(3) 0.033(2) 0.020(2) -0.0041(18) 0.0069(19) -0.0005(19)
C6 0.028(2) 0.018(2) 0.022(2) -0.0026(16) 0.0053(17) -0.0015(16)
C7 0.028(2) 0.019(2) 0.033(2) -0.0017(17) 0.0078(19) 0.0039(16)
C8 0.023(2) 0.019(2) 0.023(2) 0.0033(16) 0.0089(17) 0.0003(16)
C9 0.036(3) 0.029(2) 0.031(2) -0.0114(19) -0.006(2) 0.0050(19)
C10 0.029(2) 0.029(2) 0.031(2) 0.0029(19) 0.0015(19) 0.0079(18)
C11 0.020(2) 0.0174(19) 0.0136(18) -0.0060(15) 0.0015(15) -0.0007(15)
C12 0.0165(19) 0.0218(19) 0.0095(18) 0.0015(15) -0.0020(15) 0.0000(15)
C13 0.024(2) 0.024(2) 0.028(2) 0.0018(17) 0.0121(18) 0.0026(17)
C14 0.024(2) 0.023(2) 0.0115(19) -0.0019(15) 0.0037(16) 0.0012(16)
C15 0.025(2) 0.028(2) 0.015(2) 0.0006(16) 0.0064(17) 0.0019(17)
C16 0.022(2) 0.023(2) 0.033(2) -0.0015(18) 0.0086(19) 0.0048(17)
C17 0.028(2) 0.036(3) 0.028(2) -0.002(2) 0.005(2) -0.0016(19)
O1 0.0402(18) 0.0345(17) 0.0186(15) -0.0015(13) 0.0004(13) 0.0062(14)
O2 0.0352(18) 0.0407(18) 0.0344(18) 0.0104(14) 0.0194(15) 0.0048(14)
O3 0.0258(16) 0.0455(18) 0.0267(16) 0.0082(14) 0.0041(13) 0.0110(14)
F1 0.0403(15) 0.0325(14) 0.0439(16) 0.0089(12) 0.0123(13) 0.0119(11)
F2 0.0383(16) 0.0460(17) 0.076(2) 0.0123(15) 0.0271(16) -0.0075(13)
F3 0.076(2) 0.0490(18) 0.0507(19) -0.0191(15) -0.0172(17) -0.0037(16)
S1 0.0207(5) 0.0274(5) 0.0161(5) 0.0035(4) 0.0028(4) 0.0038(4)

loop_
_atom_type_symbol
_atom_type_description
_atom_type_scat_dispersion_real
_atom_type_scat_dispersion_imag
_atom_type_scat_source
C C 0.0033 0.0016 'International Tables Vol C Tables 4.2.6.8 and 6.1.1.4'
H H 0.0000 0.0000 'International Tables Vol C Tables 4.2.6.8 and 6.1.1.4'
O O 0.0106 0.0060 'International Tables Vol C Tables 4.2.6.8 and 6.1.1.4'
F F 0.0171 0.0103 'International Tables Vol C Tables 4.2.6.8 and 6.1.1.4'
S S 0.1246 0.1234 'International Tables Vol C Tables 4.2.6.8 and 6.1.1.4'
Ag Ag -0.8971 1.1015 'International Tables Vol C Tables 4.2.6.8 and 6.1.1.4'
N N 0.0061 0.0033 'International Tables Vol C Tables 4.2.6.8 and 6.1.1.4'

loop_
_geom_angle_atom_site_label_1
_geom_angle_atom_site_label_2
_geom_angle_atom_site_label_3
_geom_angle
_geom_angle_site_symmetry_1
_geom_angle_site_symmetry_3
N5 Ag1 N1 126.90(11) . .
N5 Ag1 N3 133.12(11) . .
N1 Ag1 N3 77.71(11) . .
N5 Ag1 O1 104.47(11) . .
N1 Ag1 O1 112.62(10) . .
N3 Ag1 O1 98.33(10) . .
C3 N1 N2 105.3(3) . .
C3 N1 Ag1 137.2(3) . .
N2 N1 Ag1 117.2(2) . .
C1 N2 N1 111.3(3) . .
C1 N2 C11 128.7(3) . .
N1 N2 C11 120.0(3) . .
C8 N3 N4 105.9(3) . .
C8 N3 Ag1 137.8(3) . .
N4 N3 Ag1 116.4(2) . .
C6 N4 N3 111.0(3) . .
C6 N4 C11 128.1(3) . .
N3 N4 C11 120.0(3) . .
C15 N5 C16 115.8(3) . .
C15 N5 Ag1 121.1(2) . .
C16 N5 Ag1 122.6(3) . .
C2 C1 N2 106.1(3) . .
C2 C1 C4 131.5(4) . .
N2 C1 C4 122.5(3) . .
C1 C2 C3 107.0(3) . .
N1 C3 C2 110.4(3) . .
N1 C3 C5 120.2(4) . .
C2 C3 C5 129.4(4) . .
C7 C6 N4 106.3(3) . .
C7 C6 C9 130.7(4) . .
N4 C6 C9 123.0(3) . .
C6 C7 C8 106.6(3) . .
N3 C8 C7 110.2(3) . .
N3 C8 C10 121.6(4) . .
C7 C8 C10 128.1(4) . .
N4 C11 N2 111.1(3) . .
N4 C11 C12 113.0(3) . .
N2 C11 C12 110.8(3) . .
C13 C12 C14 117.3(4) . .
C13 C12 C11 121.0(3) . .
C14 C12 C11 121.5(3) . .
C16 C13 C12 120.0(4) 3_666 .
C15 C14 C12 119.2(4) 3_666 .
N5 C15 C14 124.1(4) . 3_666
N5 C16 C13 123.6(4) . 3_666
F3 C17 F2 108.7(4) . .
F3 C17 F1 106.2(4) . .
F2 C17 F1 106.6(3) . .
F3 C17 S1 111.8(3) . .
F2 C17 S1 112.1(3) . .
F1 C17 S1 111.2(3) . .
S1 O1 Ag1 136.92(17) . .
O2 S1 O3 115.74(18) . .
O2 S1 O1 114.84(19) . .
O3 S1 O1 114.02(18) . .
O2 S1 C17 103.21(19) . .
O3 S1 C17 103.19(19) . .
O1 S1 C17 103.51(19) . .

loop_
_geom_bond_atom_site_label_1
_geom_bond_atom_site_label_2
_geom_bond_distance
_geom_bond_site_symmetry_2
Ag1 N5 2.249(3) .
Ag1 N1 2.327(3) .
Ag1 N3 2.348(3) .
Ag1 O1 2.455(3) .
N1 C3 1.331(5) .
N1 N2 1.369(4) .
N2 C1 1.366(5) .
N2 C11 1.461(4) .
N3 C8 1.317(5) .
N3 N4 1.372(4) .
N4 C6 1.366(5) .
N4 C11 1.451(5) .
N5 C15 1.340(5) .
N5 C16 1.344(5) .
C1 C2 1.361(5) .
C1 C4 1.477(5) .
C2 C3 1.396(5) .
C3 C5 1.487(5) .
C6 C7 1.360(5) .
C6 C9 1.491(5) .
C7 C8 1.412(6) .
C8 C10 1.490(5) .
C11 C12 1.524(5) .
C12 C13 1.376(5) .
C12 C14 1.384(5) .
C13 C16 1.367(6) 3_666
C14 C15 1.374(5) 3_666
C15 C14 1.374(5) 3_666
C16 C13 1.367(6) 3_666
C17 F3 1.328(5) .
C17 F2 1.334(5) .
C17 F1 1.342(5) .
C17 S1 1.802(5) .
O1 S1 1.444(3) .
O2 S1 1.432(3) .
O3 S1 1.436(3) .
